data_4318420
loop_
_publ_author_name
'Larry R. Falvello'
'Raquel Garde'
'Milagros Tom\'as'

_publ_section_title
;
 Flexible Square Supramolecular Rings with Hydrogen-Bonded Bushing in
 Solid-State Oxalurate Complexes: Versatility of the Oxalurate Ligand in
 Covalent and Noncovalent Binding
;
_journal_name_full 'Inorganic Chemistry'
_journal_page_first 4599
_journal_page_last 4604
_journal_paper_doi 10.1021/ic025648m
_journal_volume 41
_journal_year 2002
_chemical_formula_sum 'C6 H14 Cl0 Co N4 O12'
_chemical_formula_weight 393.14
_space_group_IT_number 2
_symmetry_cell_setting triclinic
_symmetry_space_group_name_Hall '-P 1'
_symmetry_space_group_name_H-M 'P -1'
_atom_sites_solution_hydrogens difmap
_atom_sites_solution_primary direct
_atom_sites_solution_secondary difmap
_audit_creation_method SHELXL-97
_cell_angle_alpha 71.983(16)
_cell_angle_beta 80.572(14)
_cell_angle_gamma 70.882(12)
_cell_formula_units_Z 1
_cell_length_a 5.2969(6)
_cell_length_b 6.9893(13)
_cell_length_c 10.2575(19)
_cell_measurement_temperature 223(2)
_cell_volume 340.38(10)
_computing_cell_refinement 'CAD4/PC V2.0 (Nonius, 1996)'
_computing_data_collection 'CAD4/PC V2.0 (Nonius, 1996)'
_computing_data_reduction 'XCAD4 (Harms, 1996)'
_computing_molecular_graphics 'SHELXTL Rel. 5.05/V (Siemens, 1996)'
_computing_publication_material 'SHELXL-97 (Sheldrick, 1997)'
_computing_structure_refinement 'SHELXL-97 (Sheldrick, 1997)'
_computing_structure_solution 'SHELXS-97 (Sheldrick, 1990)'
_diffrn_ambient_temperature 223(2)
_diffrn_measured_fraction_theta_full 0.995
_diffrn_measured_fraction_theta_max 0.995
_diffrn_measurement_device_type 'Nonius CAD-4'
_diffrn_measurement_method omega-scan
_diffrn_radiation_monochromator graphite
_diffrn_radiation_source 'fine-focus sealed tube'
_diffrn_radiation_type MoK\a
_diffrn_radiation_wavelength 0.71073
_diffrn_reflns_av_R_equivalents 0.0204
_diffrn_reflns_av_sigmaI/netI 0.0314
_diffrn_reflns_limit_h_max 6
_diffrn_reflns_limit_h_min 0
_diffrn_reflns_limit_k_max 8
_diffrn_reflns_limit_k_min -7
_diffrn_reflns_limit_l_max 12
_diffrn_reflns_limit_l_min -11
_diffrn_reflns_number 1329
_diffrn_reflns_theta_full 25.00
_diffrn_reflns_theta_max 25.00
_diffrn_reflns_theta_min 2.09
_exptl_absorpt_coefficient_mu 1.339
_exptl_absorpt_correction_T_max 0.8245
_exptl_absorpt_correction_T_min 0.6165
_exptl_absorpt_correction_type psi-scan
_exptl_crystal_colour pale_orange
_exptl_crystal_density_diffrn 1.918
_exptl_crystal_density_method 'not measured'
_exptl_crystal_F_000 201
_exptl_crystal_size_max 0.40
_exptl_crystal_size_mid 0.30
_exptl_crystal_size_min 0.15
_refine_diff_density_max 1.154
_refine_diff_density_min -1.059
_refine_diff_density_rms 0.122
_refine_ls_extinction_method none
_refine_ls_goodness_of_fit_ref 0.905
_refine_ls_hydrogen_treatment independent
_refine_ls_matrix_type full
_refine_ls_number_parameters 134
_refine_ls_number_reflns 1190
_refine_ls_number_restraints 0
_refine_ls_restrained_S_all 0.905
_refine_ls_R_factor_all 0.0495
_refine_ls_R_factor_gt 0.0448
_refine_ls_shift/su_max 0.000
_refine_ls_shift/su_mean 0.000
_refine_ls_structure_factor_coef Fsqd
_refine_ls_weighting_details 'calc w=1/[\s^2^(Fo^2^)+(0.1055P)^2^+0.2355P] where P=(Fo^2^+2Fc^2^)/3'
_refine_ls_weighting_scheme calc
_refine_ls_wR_factor_gt 0.1147
_refine_ls_wR_factor_ref 0.1190
_reflns_number_gt 1091
_reflns_number_total 1190
_reflns_threshold_expression >2sigma(I)
_cod_data_source_file ic025648m_s1_1.cif
_cod_data_source_block compound2
_cod_depositor_comments
;
The following automatic conversions were performed:

'_symmetry_cell_setting' value 'Triclinic' changed to 'triclinic'
according to the built-in table from CIF Core dictionary named
'cif_core.dic' version 2.4.1 from
2010-06-29.

'_geom_angle_publ_flag' value 'Y' changed to 'y'
according to the built-in table from CIF Core dictionary named
'cif_core.dic' version 2.4.1 from 2010-06-29 (5 times).

Automatic conversion script
Id: cif_fix_values 1646 2011-03-28 12:23:43Z adriana 

The following automatic conversions were performed:

data name '_atom_site_symetry_multiplicity' was replaced with
'_atom_site_symmetry_multiplicity' as specified in the replacement
file 'data/replacement-values/replacement_tags.lst'.

Automatic conversion script
Id: cif_correct_tags 9268 2022-04-12 08:56:07Z antanas 
;
_cod_database_code 4318420

loop_
_symmetry_equiv_pos_as_xyz
'x, y, z'
'-x, -y, -z'

loop_
_atom_site_label
_atom_site_type_symbol
_atom_site_fract_x
_atom_site_fract_y
_atom_site_fract_z
_atom_site_U_iso_or_equiv
_atom_site_adp_type
_atom_site_occupancy
_atom_site_symmetry_multiplicity
_atom_site_calc_flag
_atom_site_refinement_flags
_atom_site_disorder_assembly
_atom_site_disorder_group
Co1 Co 0.0000 0.0000 0.0000 0.0152(3) Uani 1 2 d S . .
O1 O -0.2984(5) -0.0242(4) 0.1724(2) 0.0189(5) Uani 1 1 d . . .
O2 O 0.1930(4) -0.2743(4) 0.1364(2) 0.0185(5) Uani 1 1 d . . .
C1 C -0.2132(6) -0.1775(5) 0.2673(3) 0.0149(7) Uani 1 1 d . . .
C2 C 0.0741(6) -0.3231(5) 0.2540(3) 0.0161(7) Uani 1 1 d . . .
O3 O 0.1628(5) -0.4714(4) 0.3524(2) 0.0253(6) Uani 1 1 d . . .
N1 N -0.3440(6) -0.2367(5) 0.3896(3) 0.0176(6) Uani 1 1 d . . .
H1 H -0.264(8) -0.339(6) 0.441(4) 0.007(8) Uiso 1 1 d . . .
C3 C -0.6120(6) -0.1437(5) 0.4307(3) 0.0168(7) Uani 1 1 d . . .
O4 O -0.7650(5) -0.0031(4) 0.3501(2) 0.0235(6) Uani 1 1 d . . .
N2 N -0.6785(6) -0.2239(5) 0.5618(3) 0.0240(7) Uani 1 1 d . . .
H2B H -0.566(11) -0.317(8) 0.607(5) 0.030(12) Uiso 1 1 d . . .
H2A H -0.834(13) -0.162(9) 0.597(6) 0.051(15) Uiso 1 1 d . . .
O5 O 0.1333(5) 0.1776(4) 0.0816(3) 0.0219(6) Uani 1 1 d . . .
H5A H 0.199(12) 0.262(9) 0.018(6) 0.056(17) Uiso 1 1 d . . .
H5B H 0.183(10) 0.150(8) 0.144(6) 0.029(14) Uiso 1 1 d . . .
O6 O -0.2788(6) 0.5357(5) 0.1246(3) 0.0293(7) Uani 1 1 d . . .
H6B H -0.218(13) 0.404(10) 0.126(6) 0.057(17) Uiso 1 1 d . . .
H6A H -0.413(14) 0.555(9) 0.128(6) 0.044(18) Uiso 1 1 d . . .

loop_
_atom_site_aniso_label
_atom_site_aniso_U_11
_atom_site_aniso_U_22
_atom_site_aniso_U_33
_atom_site_aniso_U_23
_atom_site_aniso_U_13
_atom_site_aniso_U_12
Co1 0.0080(4) 0.0201(4) 0.0114(4) 0.0002(2) -0.0009(2) -0.0004(2)
O1 0.0106(11) 0.0247(12) 0.0139(12) 0.0002(10) 0.0006(9) -0.0010(9)
O2 0.0082(11) 0.0252(12) 0.0140(11) 0.0000(9) -0.0001(9) 0.0003(9)
C1 0.0076(15) 0.0231(16) 0.0112(15) -0.0023(13) -0.0022(12) -0.0023(13)
C2 0.0084(15) 0.0203(16) 0.0155(16) -0.0015(13) -0.0031(12) -0.0008(13)
O3 0.0145(12) 0.0295(13) 0.0170(13) 0.0043(10) -0.0012(9) 0.0031(10)
N1 0.0083(14) 0.0210(15) 0.0135(14) 0.0020(12) -0.0006(11) 0.0021(11)
C3 0.0090(15) 0.0224(16) 0.0165(16) -0.0037(13) -0.0025(12) -0.0022(13)
O4 0.0117(12) 0.0316(14) 0.0164(12) -0.0009(10) -0.0009(9) 0.0023(10)
N2 0.0092(15) 0.0341(18) 0.0155(15) -0.0002(13) 0.0009(12) 0.0038(13)
O5 0.0195(13) 0.0270(14) 0.0151(14) 0.0001(11) -0.0051(11) -0.0051(11)
O6 0.0122(15) 0.0314(17) 0.0384(17) -0.0077(13) 0.0017(12) -0.0022(12)

loop_
_atom_type_symbol
_atom_type_description
_atom_type_scat_dispersion_real
_atom_type_scat_dispersion_imag
_atom_type_scat_source
C C 0.0033 0.0016 'International Tables Vol C Tables 4.2.6.8 and 6.1.1.4'
H H 0.0000 0.0000 'International Tables Vol C Tables 4.2.6.8 and 6.1.1.4'
Cl Cl 0.1484 0.1585 'International Tables Vol C Tables 4.2.6.8 and 6.1.1.4'
N N 0.0061 0.0033 'International Tables Vol C Tables 4.2.6.8 and 6.1.1.4'
O O 0.0106 0.0060 'International Tables Vol C Tables 4.2.6.8 and 6.1.1.4'
Co Co 0.3494 0.9721 'International Tables Vol C Tables 4.2.6.8 and 6.1.1.4'

loop_
_geom_angle_atom_site_label_1
_geom_angle_atom_site_label_2
_geom_angle_atom_site_label_3
_geom_angle
_geom_angle_site_symmetry_1
_geom_angle_site_symmetry_3
_geom_angle_publ_flag
O5 Co1 O5 180.00(9) 2 . ?
O5 Co1 O2 87.66(10) 2 . y
O5 Co1 O2 92.34(10) . . y
O5 Co1 O2 92.34(10) 2 2 ?
O5 Co1 O2 87.66(10) . 2 ?
O2 Co1 O2 180.0 . 2 ?
O5 Co1 O1 88.76(10) 2 2 ?
O5 Co1 O1 91.24(10) . 2 y
O2 Co1 O1 102.04(9) . 2 y
O2 Co1 O1 77.96(9) 2 2 ?
O5 Co1 O1 91.24(10) 2 . ?
O5 Co1 O1 88.76(10) . . y
O2 Co1 O1 77.96(9) . . y
O2 Co1 O1 102.04(9) 2 . ?
O1 Co1 O1 180.0 2 . ?
C1 O1 Co1 111.3(2) . . ?
C2 O2 Co1 116.8(2) . . ?
O1 C1 N1 126.6(3) . . ?
O1 C1 C2 119.8(3) . . ?
N1 C1 C2 113.6(3) . . ?
O3 C2 O2 126.9(3) . . ?
O3 C2 C1 119.3(3) . . ?
O2 C2 C1 113.8(3) . . ?
C1 N1 C3 127.3(3) . . ?
C1 N1 H1 115(3) . . ?
C3 N1 H1 117(3) . . ?
O4 C3 N2 124.5(3) . . ?
O4 C3 N1 121.8(3) . . ?
N2 C3 N1 113.7(3) . . ?
C3 N2 H2B 118(3) . . ?
C3 N2 H2A 118(4) . . ?
H2B N2 H2A 123(5) . . ?
Co1 O5 H5A 110(4) . . ?
Co1 O5 H5B 128(4) . . ?
H5A O5 H5B 115(6) . . ?
H6B O6 H6A 103(6) . . ?

loop_
_geom_bond_atom_site_label_1
_geom_bond_atom_site_label_2
_geom_bond_distance
_geom_bond_site_symmetry_2
_geom_bond_publ_flag
Co1 O5 2.037(3) 2 ?
Co1 O5 2.037(3) . y
Co1 O2 2.050(2) . y
Co1 O2 2.051(2) 2 ?
Co1 O1 2.175(2) 2 ?
Co1 O1 2.175(2) . y
O1 C1 1.217(4) . y
O2 C2 1.267(4) . y
C1 N1 1.344(4) . y
C1 C2 1.540(4) . y
C2 O3 1.227(4) . y
N1 C3 1.409(4) . y
N1 H1 0.78(4) . ?
C3 O4 1.225(4) . y
C3 N2 1.324(5) . y
N2 H2B 0.80(5) . ?
N2 H2A 0.87(6) . ?
O5 H5A 0.85(6) . ?
O5 H5B 0.68(5) . ?
O6 H6B 0.87(6) . ?
O6 H6A 0.67(7) . ?

loop_
_geom_hbond_atom_site_label_D
_geom_hbond_atom_site_label_H
_geom_hbond_atom_site_label_A
_geom_hbond_distance_DH
_geom_hbond_distance_HA
_geom_hbond_distance_DA
_geom_hbond_angle_DHA
_geom_hbond_site_symmetry_A
N1 H1 O3 0.78(4) 2.17(4) 2.880(4) 152(4) 2_546
N1 H1 O3 0.78(4) 2.30(4) 2.685(4) 112(3) .
N2 H2A O4 0.87(6) 2.13(7) 2.996(4) 171(5) 2_356
N2 H2B O3 0.80(5) 2.18(5) 2.931(4) 155(4) 2_546
O5 H5A O6 0.85(6) 1.79(6) 2.634(4) 170(6) 2_565
O5 H5B O4 0.68(5) 2.07(6) 2.713(4) 158(6) 1_655
O5 H5B O1 0.68(5) 2.64(5) 3.040(4) 120(5) 1_655
O6 H6A O2 0.67(7) 2.04(7) 2.676(4) 157(6) 1_465
O6 H6B O5 0.87(6) 2.10(6) 2.830(4) 141(6) .
